data_4025094
loop_
_publ_author_name
'Lionel Gentric'
'Xavier Le Goff'
'Louis Ricard'
'Issam Hanna'

_publ_contact_author_address
;Laboratoire DCPH
Ecole Polytechnique
Route de Saclay
F91128 Palaiseau
France
;
_publ_contact_author_email xavier-frederic.legoff@polytechnique.edu
_publ_contact_author_fax 330169334440
_publ_contact_author_name 'Xavier F. Le Goff'
_publ_contact_author_phone 330169334413
_publ_section_title
;
Toward the Total Synthesis of Vinigrol: Synthesis of epi-C-8-Dihydrovinigrol
;
_journal_name_full 'Journal of Organic Chemistry'
_journal_page_first 9337
_journal_page_last 9344
_journal_paper_doi 10.1021/jo901971f
_journal_volume 74
_journal_year 2009
_chemical_formula_sum 'C24 H38 O5'
_chemical_formula_weight 406.54
_chemical_name_systematic
; 
 ? 
;
_space_group_IT_number 14
_symmetry_cell_setting monoclinic
_symmetry_space_group_name_Hall '-P 2yn'
_symmetry_space_group_name_H-M 'P 1 21/n 1'
_atom_sites_solution_hydrogens geom
_atom_sites_solution_primary direct
_atom_sites_solution_secondary difmap
_audit_creation_date 2009-09-15
_audit_creation_method SHELXL-97
_cell_angle_alpha 90.00
_cell_angle_beta 107.2310(10)
_cell_angle_gamma 90.00
_cell_formula_units_Z 4
_cell_length_a 11.4050(10)
_cell_length_b 14.6640(10)
_cell_length_c 13.7140(10)
_cell_measurement_reflns_used 4776
_cell_measurement_temperature 150.0(1)
_cell_measurement_theta_max 30.034
_cell_measurement_theta_min 2.910
_cell_volume 2190.6(3)
_computing_structure_refinement 'SHELXL-97 (Sheldrick, 1997)'
_computing_structure_solution 'SHELXS-97 (Sheldrick, 1990)'
_diffrn_ambient_temperature 150.0(1)
_diffrn_measured_fraction_theta_full 0.985
_diffrn_measured_fraction_theta_max 0.985
_diffrn_measurement_device_type KappaCCD
_diffrn_measurement_method 'phi and omega scans'
_diffrn_radiation_monochromator graphite
_diffrn_radiation_source 'fine-focus sealed tube'
_diffrn_radiation_type MoK\a
_diffrn_radiation_wavelength 0.71069
_diffrn_reflns_av_R_equivalents 0.0217
_diffrn_reflns_av_sigmaI/netI 0.0394
_diffrn_reflns_limit_h_max 16
_diffrn_reflns_limit_h_min -16
_diffrn_reflns_limit_k_max 17
_diffrn_reflns_limit_k_min -20
_diffrn_reflns_limit_l_max 19
_diffrn_reflns_limit_l_min -19
_diffrn_reflns_number 10183
_diffrn_reflns_theta_full 30.03
_diffrn_reflns_theta_max 30.03
_diffrn_reflns_theta_min 3.09
_exptl_absorpt_coefficient_mu 0.084
_exptl_absorpt_correction_T_max 0.9866
_exptl_absorpt_correction_T_min 0.9817
_exptl_absorpt_correction_type multi-scan
_exptl_crystal_colour colorless
_exptl_crystal_density_diffrn 1.233
_exptl_crystal_density_method 'not measured'
_exptl_crystal_description block
_exptl_crystal_F_000 888
_exptl_crystal_size_max 0.22
_exptl_crystal_size_mid 0.20
_exptl_crystal_size_min 0.16
_refine_diff_density_max 0.288
_refine_diff_density_min -0.208
_refine_diff_density_rms 0.039
_refine_ls_extinction_coef 0.0074(17)
_refine_ls_extinction_expression Fc^*^=kFc[1+0.001xFc^2^\l^3^/sin(2\q)]^-1/4^
_refine_ls_extinction_method SHELXL
_refine_ls_goodness_of_fit_ref 1.064
_refine_ls_hydrogen_treatment mixed
_refine_ls_matrix_type full
_refine_ls_number_parameters 269
_refine_ls_number_reflns 6309
_refine_ls_number_restraints 0
_refine_ls_restrained_S_all 1.064
_refine_ls_R_factor_all 0.0566
_refine_ls_R_factor_gt 0.0411
_refine_ls_shift/su_max 0.001
_refine_ls_shift/su_mean 0.000
_refine_ls_structure_factor_coef Fsqd
_refine_ls_weighting_details 'calc w=1/[\s^2^(Fo^2^)+(0.0546P)^2^+0.2546P] where P=(Fo^2^+2Fc^2^)/3'
_refine_ls_weighting_scheme calc
_refine_ls_wR_factor_gt 0.1090
_refine_ls_wR_factor_ref 0.1173
_reflns_number_gt 4911
_reflns_number_total 6309
_reflns_threshold_expression >2sigma(I)
_cod_data_source_file jo901971f_si_001.cif
_cod_data_source_block c24o5
_cod_depositor_comments
;
The following automatic conversions were performed:
'_symmetry_cell_setting' value 'Monoclinic' changed to 'monoclinic'
according to '/home/saulius/struct/CIF-dictionaries/cif_core.dic'
dictionary named 'cif_core.dic' version 2.4.1 from 2010-06-29.

Automatic conversion script
Id: cif_fix_enum 1527 2010-12-29 10:47:43Z saulius 
;
_cod_original_sg_symbol_H-M 'P21/n     '
_cod_database_code 4025094

loop_
_symmetry_equiv_pos_as_xyz
'x, y, z'
'-x+1/2, y+1/2, -z+1/2'
'-x, -y, -z'
'x-1/2, -y-1/2, z-1/2'

loop_
_atom_site_label
_atom_site_type_symbol
_atom_site_fract_x
_atom_site_fract_y
_atom_site_fract_z
_atom_site_U_iso_or_equiv
_atom_site_adp_type
_atom_site_occupancy
_atom_site_symmetry_multiplicity
_atom_site_calc_flag
_atom_site_refinement_flags
_atom_site_disorder_assembly
_atom_site_disorder_group
O1 O 0.04280(7) 0.25223(5) 0.73467(6) 0.03130(19) Uani 1 1 d . . .
O2 O 0.08853(7) 0.34411(4) 0.62264(6) 0.02426(16) Uani 1 1 d . . .
O3 O 0.07189(9) 0.19311(5) 0.59236(7) 0.0400(2) Uani 1 1 d . . .
O4 O 0.34507(6) 0.38016(4) 0.65576(5) 0.02213(16) Uani 1 1 d . . .
O5 O 0.37765(7) 0.49923(5) 0.55370(6) 0.02684(17) Uani 1 1 d . . .
C1 C 0.26684(10) 0.40541(7) 0.89614(8) 0.0241(2) Uani 1 1 d . . .
H1 H 0.3498 0.3771 0.9244 0.029 Uiso 1 1 calc R . .
C2 C 0.18287(11) 0.34247(8) 0.93551(9) 0.0309(2) Uani 1 1 d . . .
H2A H 0.2092 0.2786 0.9316 0.037 Uiso 1 1 calc R . .
H2B H 0.1944 0.3566 1.0083 0.037 Uiso 1 1 calc R . .
C3 C 0.04646(11) 0.34976(8) 0.87791(9) 0.0328(3) Uani 1 1 d . . .
H3A H 0.0026 0.2997 0.9008 0.039 Uiso 1 1 calc R . .
H3B H 0.0150 0.4080 0.8967 0.039 Uiso 1 1 calc R . .
C4 C 0.01579(10) 0.34553(7) 0.76252(9) 0.0269(2) Uani 1 1 d . . .
C5 C 0.10170(9) 0.40016(6) 0.71531(7) 0.02093(19) Uani 1 1 d . . .
C6 C 0.23768(9) 0.39074(6) 0.77940(7) 0.02064(19) Uani 1 1 d . . .
H6 H 0.2561 0.3247 0.7730 0.025 Uiso 1 1 calc R . .
C7 C 0.32756(9) 0.44020(6) 0.73311(7) 0.0216(2) Uani 1 1 d . . .
H7 H 0.4079 0.4472 0.7874 0.026 Uiso 1 1 calc R . .
C8 C 0.28528(10) 0.53441(6) 0.68850(8) 0.0241(2) Uani 1 1 d . . .
H8 H 0.2942 0.5779 0.7464 0.029 Uiso 1 1 calc R . .
C9 C 0.15150(10) 0.53473(7) 0.62330(8) 0.0251(2) Uani 1 1 d . . .
H9A H 0.1448 0.4992 0.5605 0.030 Uiso 1 1 calc R . .
H9B H 0.1276 0.5983 0.6024 0.030 Uiso 1 1 calc R . .
C10 C 0.05914(9) 0.49581(6) 0.67433(8) 0.0216(2) Uani 1 1 d . . .
H10 H -0.0170 0.4849 0.6165 0.026 Uiso 1 1 calc R . .
C11 C 0.01688(9) 0.55958(7) 0.74831(8) 0.0235(2) Uani 1 1 d . . .
H11 H -0.0205 0.5179 0.7886 0.028 Uiso 1 1 calc R . .
C12 C 0.11341(10) 0.61460(7) 0.82872(8) 0.0268(2) Uani 1 1 d . . .
H12A H 0.1777 0.6340 0.7979 0.032 Uiso 1 1 calc R . .
H12B H 0.0734 0.6706 0.8437 0.032 Uiso 1 1 calc R . .
C13 C 0.17687(11) 0.56735(8) 0.93036(9) 0.0324(2) Uani 1 1 d . . .
H13A H 0.2052 0.6158 0.9823 0.039 Uiso 1 1 calc R . .
H13B H 0.1132 0.5321 0.9498 0.039 Uiso 1 1 calc R . .
C14 C 0.28516(10) 0.50340(7) 0.94032(8) 0.0271(2) Uani 1 1 d . . .
H14 H 0.3397 0.5349 0.9057 0.033 Uiso 1 1 calc R . .
C15 C -0.12103(10) 0.35924(8) 0.70981(11) 0.0364(3) Uani 1 1 d . . .
H15A H -0.1368 0.3564 0.6356 0.055 Uiso 1 1 calc R . .
H15B H -0.1464 0.4189 0.7286 0.055 Uiso 1 1 calc R . .
H15C H -0.1677 0.3112 0.7313 0.055 Uiso 1 1 calc R . .
C16 C 0.06817(10) 0.25748(7) 0.64472(9) 0.0288(2) Uani 1 1 d . . .
C17 C 0.36908(11) 0.56611(7) 0.62686(9) 0.0306(2) Uani 1 1 d . . .
H17A H 0.3368 0.6236 0.5912 0.037 Uiso 1 1 calc R . .
H17B H 0.4520 0.5785 0.6737 0.037 Uiso 1 1 calc R . .
C18 C 0.35871(12) 0.49818(9) 1.05381(9) 0.0359(3) Uani 1 1 d . . .
H18A H 0.3884 0.5592 1.0785 0.054 Uiso 1 1 calc R . .
H18B H 0.4288 0.4571 1.0624 0.054 Uiso 1 1 calc R . .
H18C H 0.3059 0.4750 1.0930 0.054 Uiso 1 1 calc R . .
C19 C -0.09036(11) 0.62202(8) 0.68789(9) 0.0332(3) Uani 1 1 d . . .
H19 H -0.1407 0.5856 0.6286 0.040 Uiso 1 1 calc R . .
C20 C -0.05211(14) 0.70896(9) 0.64452(10) 0.0437(3) Uani 1 1 d . . .
H20A H -0.1252 0.7451 0.6110 0.066 Uiso 1 1 calc R . .
H20B H -0.0091 0.6931 0.5947 0.066 Uiso 1 1 calc R . .
H20C H 0.0026 0.7446 0.7000 0.066 Uiso 1 1 calc R . .
C21 C -0.17380(12) 0.64557(9) 0.75341(12) 0.0445(3) Uani 1 1 d . . .
H21A H -0.1275 0.6811 0.8129 0.067 Uiso 1 1 calc R . .
H21B H -0.2036 0.5892 0.7763 0.067 Uiso 1 1 calc R . .
H21C H -0.2438 0.6815 0.7130 0.067 Uiso 1 1 calc R . .
C22 C 0.42278(9) 0.41405(7) 0.59960(8) 0.0230(2) Uani 1 1 d . . .
C23 C 0.55655(10) 0.42116(8) 0.66456(9) 0.0322(2) Uani 1 1 d . . .
H23A H 0.5630 0.4633 0.7213 0.048 Uiso 1 1 calc R . .
H23B H 0.6064 0.4439 0.6225 0.048 Uiso 1 1 calc R . .
H23C H 0.5863 0.3608 0.6916 0.048 Uiso 1 1 calc R . .
C24 C 0.40831(11) 0.34814(7) 0.51240(8) 0.0290(2) Uani 1 1 d . . .
H24A H 0.4415 0.2885 0.5393 0.043 Uiso 1 1 calc R . .
H24B H 0.4530 0.3712 0.4665 0.043 Uiso 1 1 calc R . .
H24C H 0.3211 0.3419 0.4747 0.043 Uiso 1 1 calc R . .

loop_
_atom_site_aniso_label
_atom_site_aniso_U_11
_atom_site_aniso_U_22
_atom_site_aniso_U_33
_atom_site_aniso_U_23
_atom_site_aniso_U_13
_atom_site_aniso_U_12
O1 0.0335(4) 0.0202(3) 0.0407(5) 0.0013(3) 0.0118(4) -0.0042(3)
O2 0.0267(4) 0.0191(3) 0.0257(4) -0.0033(3) 0.0057(3) -0.0006(3)
O3 0.0487(5) 0.0224(4) 0.0458(5) -0.0072(3) 0.0092(4) 0.0002(4)
O4 0.0235(3) 0.0213(3) 0.0243(4) -0.0006(3) 0.0114(3) -0.0008(3)
O5 0.0329(4) 0.0230(3) 0.0288(4) 0.0027(3) 0.0155(3) 0.0024(3)
C1 0.0256(5) 0.0255(4) 0.0211(5) 0.0032(4) 0.0068(4) 0.0017(4)
C2 0.0378(6) 0.0310(5) 0.0260(5) 0.0062(4) 0.0125(5) -0.0016(5)
C3 0.0355(6) 0.0321(5) 0.0368(6) 0.0056(5) 0.0200(5) -0.0045(5)
C4 0.0250(5) 0.0221(4) 0.0353(6) 0.0005(4) 0.0115(4) -0.0037(4)
C5 0.0218(5) 0.0194(4) 0.0217(5) -0.0015(3) 0.0067(4) -0.0017(4)
C6 0.0215(5) 0.0197(4) 0.0211(5) 0.0018(3) 0.0070(4) 0.0007(4)
C7 0.0219(5) 0.0224(4) 0.0216(5) -0.0017(4) 0.0080(4) -0.0018(4)
C8 0.0295(5) 0.0195(4) 0.0267(5) -0.0019(4) 0.0136(4) -0.0030(4)
C9 0.0314(5) 0.0212(4) 0.0250(5) 0.0039(4) 0.0116(4) 0.0044(4)
C10 0.0227(5) 0.0195(4) 0.0220(5) -0.0002(3) 0.0057(4) 0.0005(4)
C11 0.0243(5) 0.0224(4) 0.0243(5) -0.0014(4) 0.0077(4) 0.0015(4)
C12 0.0291(5) 0.0240(5) 0.0265(5) -0.0047(4) 0.0069(4) 0.0024(4)
C13 0.0366(6) 0.0328(5) 0.0254(5) -0.0066(4) 0.0058(5) 0.0020(5)
C14 0.0289(5) 0.0302(5) 0.0206(5) -0.0018(4) 0.0047(4) -0.0009(4)
C15 0.0230(5) 0.0340(6) 0.0527(8) -0.0010(5) 0.0120(5) -0.0062(5)
C16 0.0273(5) 0.0206(4) 0.0350(6) -0.0014(4) 0.0039(4) -0.0011(4)
C17 0.0388(6) 0.0220(4) 0.0385(6) -0.0014(4) 0.0232(5) -0.0033(4)
C18 0.0361(6) 0.0432(6) 0.0235(5) -0.0024(5) 0.0013(5) 0.0013(5)
C19 0.0295(6) 0.0325(5) 0.0332(6) -0.0070(4) 0.0026(5) 0.0098(5)
C20 0.0553(8) 0.0380(6) 0.0382(7) 0.0077(5) 0.0144(6) 0.0226(6)
C21 0.0334(6) 0.0416(7) 0.0604(9) -0.0097(6) 0.0167(6) 0.0087(5)
C22 0.0233(5) 0.0239(4) 0.0241(5) 0.0019(4) 0.0105(4) 0.0005(4)
C23 0.0231(5) 0.0435(6) 0.0306(6) 0.0014(5) 0.0089(4) -0.0024(5)
C24 0.0328(6) 0.0285(5) 0.0288(5) -0.0021(4) 0.0140(5) 0.0009(4)

loop_
_atom_type_symbol
_atom_type_description
_atom_type_scat_dispersion_real
_atom_type_scat_dispersion_imag
_atom_type_scat_source
C C 0.0033 0.0016 'International Tables Vol C Tables 4.2.6.8 and 6.1.1.4'
H H 0.0000 0.0000 'International Tables Vol C Tables 4.2.6.8 and 6.1.1.4'
O O 0.0106 0.0060 'International Tables Vol C Tables 4.2.6.8 and 6.1.1.4'

loop_
_geom_angle_atom_site_label_1
_geom_angle_atom_site_label_2
_geom_angle_atom_site_label_3
_geom_angle
_geom_angle_site_symmetry_1
_geom_angle_site_symmetry_3
_geom_angle_publ_flag
C16 O1 C4 107.52(7) . . ?
C16 O2 C5 108.15(8) . . ?
C22 O4 C7 115.47(7) . . ?
C22 O5 C17 112.52(8) . . ?
C2 C1 C14 116.43(9) . . ?
C2 C1 C6 108.28(8) . . ?
C14 C1 C6 119.69(8) . . ?
C3 C2 C1 114.93(9) . . ?
C4 C3 C2 114.95(9) . . ?
O1 C4 C3 107.83(9) . . ?
O1 C4 C15 105.18(8) . . ?
C3 C4 C15 112.09(9) . . ?
O1 C4 C5 99.49(8) . . ?
C3 C4 C5 115.84(9) . . ?
C15 C4 C5 114.75(9) . . ?
O2 C5 C10 104.58(7) . . ?
O2 C5 C6 105.52(7) . . ?
C10 C5 C6 116.43(8) . . ?
O2 C5 C4 98.95(7) . . ?
C10 C5 C4 117.08(8) . . ?
C6 C5 C4 111.63(8) . . ?
C7 C6 C5 113.72(8) . . ?
C7 C6 C1 113.29(8) . . ?
C5 C6 C1 116.54(8) . . ?
O4 C7 C8 110.74(8) . . ?
O4 C7 C6 105.73(7) . . ?
C8 C7 C6 114.91(8) . . ?
C9 C8 C17 110.93(9) . . ?
C9 C8 C7 112.32(8) . . ?
C17 C8 C7 108.79(8) . . ?
C8 C9 C10 115.73(8) . . ?
C5 C10 C9 108.72(8) . . ?
C5 C10 C11 115.81(8) . . ?
C9 C10 C11 117.37(8) . . ?
C12 C11 C19 110.88(8) . . ?
C12 C11 C10 119.25(8) . . ?
C19 C11 C10 110.64(8) . . ?
C13 C12 C11 117.41(9) . . ?
C14 C13 C12 120.76(9) . . ?
C13 C14 C18 107.83(9) . . ?
C13 C14 C1 121.58(9) . . ?
C18 C14 C1 108.67(9) . . ?
O3 C16 O2 124.97(11) . . ?
O3 C16 O1 124.03(10) . . ?
O2 C16 O1 111.00(8) . . ?
O5 C17 C8 111.42(8) . . ?
C20 C19 C21 109.89(10) . . ?
C20 C19 C11 115.43(10) . . ?
C21 C19 C11 110.35(10) . . ?
O5 C22 O4 110.09(8) . . ?
O5 C22 C24 105.73(8) . . ?
O4 C22 C24 105.40(8) . . ?
O5 C22 C23 111.48(8) . . ?
O4 C22 C23 112.51(8) . . ?
C24 C22 C23 111.25(9) . . ?

loop_
_geom_bond_atom_site_label_1
_geom_bond_atom_site_label_2
_geom_bond_distance
_geom_bond_site_symmetry_2
_geom_bond_publ_flag
O1 C16 1.3501(14) . ?
O1 C4 1.4771(12) . ?
O2 C16 1.3421(12) . ?
O2 C5 1.4834(12) . ?
O3 C16 1.1944(13) . ?
O4 C22 1.4248(11) . ?
O4 C7 1.4373(11) . ?
O5 C22 1.4246(12) . ?
O5 C17 1.4270(12) . ?
C1 C2 1.5385(14) . ?
C1 C14 1.5492(14) . ?
C1 C6 1.5507(14) . ?
C2 C3 1.5256(17) . ?
C3 C4 1.5173(16) . ?
C4 C15 1.5263(15) . ?
C4 C5 1.5482(14) . ?
C5 C10 1.5353(13) . ?
C5 C6 1.5457(14) . ?
C6 C7 1.5379(13) . ?
C7 C8 1.5300(14) . ?
C8 C9 1.5229(15) . ?
C8 C17 1.5240(14) . ?
C9 C10 1.5368(14) . ?
C10 C11 1.5575(13) . ?
C11 C12 1.5361(14) . ?
C11 C19 1.5557(14) . ?
C12 C13 1.5327(15) . ?
C13 C14 1.5243(16) . ?
C14 C18 1.5357(15) . ?
C19 C20 1.5243(18) . ?
C19 C21 1.5293(17) . ?
C22 C24 1.5082(14) . ?
C22 C23 1.5255(15) . ?
